data_4131262
loop_
_publ_author_name
'Wang, Shuai'
'McCrea-Hendrick, Madison L'
'Weinstein, Cory M.'
'Caputo, Christine A.'
'Hoppe, Elke'
'Fettinger, James C.'
'Olmstead, Marilyn M.'
'Power, Philip P.'

_publ_section_title
;
 Dynamic Behavior and Isomerization Equilibria of Distannenes Synthesized
 by Tin Hydride/Olefin Insertions: Characterization of the Elusive
 Monohydrido Bridged Isomer.
;
_journal_issue 19
_journal_name_full 'Journal of the American Chemical Society'
_journal_page_first 6586
_journal_page_last 6595
_journal_paper_doi 10.1021/jacs.7b02269
_journal_volume 139
_journal_year 2017
_chemical_formula_moiety 'C70 H96 Sn2, 2(C7 H8)'
_chemical_formula_sum 'C84 H112 Sn2'
_chemical_formula_weight 1359.11
_space_group_crystal_system triclinic
_space_group_IT_number 2
_space_group_name_Hall '-P 1'
_space_group_name_H-M_alt 'P -1'
_atom_sites_solution_hydrogens geom
_audit_creation_method SHELXL-2014/7
_cell_angle_alpha 109.1293(13)
_cell_angle_beta 100.4754(14)
_cell_angle_gamma 92.3398(15)
_cell_formula_units_Z 1
_cell_length_a 10.9056(11)
_cell_length_b 13.3212(13)
_cell_length_c 13.5201(14)
_cell_measurement_reflns_used 9868
_cell_measurement_temperature 90(2)
_cell_measurement_theta_max 27.46
_cell_measurement_theta_min 2.56
_cell_volume 1814.1(3)
_computing_cell_refinement 'SAINT (8.34a) (Bruker, 2013)'
_computing_data_collection 'Apex2 (2014.9-1) (Bruker, 2014)'
_computing_data_reduction 'SAINT (8.34a) (Bruker, 2013)'
_computing_molecular_graphics 'Bruker SHELXTL'
_computing_publication_material 'Bruker SHELXTL'
_computing_structure_refinement 'SHELXL-2014/7 (Sheldrick, 2014)'
_computing_structure_solution 'SHELXT (Sheldrick, 2014)'
_diffrn_ambient_temperature 90(2)
_diffrn_measured_fraction_theta_full 0.999
_diffrn_measured_fraction_theta_max 0.997
_diffrn_measurement_device_type 'Bruker APEX-II CCD'
_diffrn_measurement_method '\f and \w scans'
_diffrn_radiation_type MoK\a
_diffrn_radiation_wavelength 0.71073
_diffrn_reflns_av_R_equivalents 0.0307
_diffrn_reflns_av_unetI/netI 0.0453
_diffrn_reflns_Laue_measured_fraction_full 0.999
_diffrn_reflns_Laue_measured_fraction_max 0.997
_diffrn_reflns_limit_h_max 14
_diffrn_reflns_limit_h_min -14
_diffrn_reflns_limit_k_max 17
_diffrn_reflns_limit_k_min -17
_diffrn_reflns_limit_l_max 17
_diffrn_reflns_limit_l_min -17
_diffrn_reflns_number 16473
_diffrn_reflns_point_group_measured_fraction_full 0.999
_diffrn_reflns_point_group_measured_fraction_max 0.997
_diffrn_reflns_theta_full 25.242
_diffrn_reflns_theta_max 27.492
_diffrn_reflns_theta_min 2.240
_exptl_absorpt_coefficient_mu 0.731
_exptl_absorpt_correction_T_max 0.9118
_exptl_absorpt_correction_T_min 0.7306
_exptl_absorpt_correction_type 'Empirical, SADABS (multi-scan)'
_exptl_absorpt_process_details 'SADABS 2014/5 (Sheldrick, 2014)'
_exptl_crystal_colour Colorless
_exptl_crystal_density_diffrn 1.244
_exptl_crystal_description Plate
_exptl_crystal_F_000 716
_exptl_crystal_size_max 0.110
_exptl_crystal_size_mid 0.050
_exptl_crystal_size_min 0.020
_refine_diff_density_max 0.977
_refine_diff_density_min -1.615
_refine_diff_density_rms 0.081
_refine_ls_extinction_method none
_refine_ls_goodness_of_fit_ref 1.223
_refine_ls_hydrogen_treatment constr
_refine_ls_matrix_type full
_refine_ls_number_parameters 472
_refine_ls_number_reflns 8308
_refine_ls_number_restraints 77
_refine_ls_restrained_S_all 1.309
_refine_ls_R_factor_all 0.0700
_refine_ls_R_factor_gt 0.0550
_refine_ls_shift/su_max 0.000
_refine_ls_shift/su_mean 0.000
_refine_ls_structure_factor_coef Fsqd
_refine_ls_weighting_details 'w=1/[\s^2^(Fo^2^)+(0.0254P)^2^+3.2301P] where P=(Fo^2^+2Fc^2^)/3'
_refine_ls_weighting_scheme calc
_refine_ls_wR_factor_gt 0.1122
_refine_ls_wR_factor_ref 0.1166
_reflns_Friedel_coverage 0.000
_reflns_number_gt 6852
_reflns_number_total 8308
_reflns_threshold_expression 'I > 2\s(I)'
_cod_data_source_file ja7b02269_si_002.cif
_cod_data_source_block VW70FMI
_cod_database_code 4131262
_shelx_shelxl_version_number 2014/7
_shelx_space_group_comment
; 
The symmetry employed for this shelxl refinement is uniquely defined 
by the following loop, which should always be used as a source of 
symmetry information in preference to the above space-group names. 
They are only intended as comments. 
;
_shelx_estimated_absorpt_t_min 0.924
_shelx_estimated_absorpt_t_max 0.986

loop_
_space_group_symop_operation_xyz
'x, y, z'
'-x, -y, -z'

loop_
_atom_site_label
_atom_site_type_symbol
_atom_site_fract_x
_atom_site_fract_y
_atom_site_fract_z
_atom_site_U_iso_or_equiv
_atom_site_adp_type
_atom_site_occupancy
_atom_site_site_symmetry_order
_atom_site_calc_flag
_atom_site_refinement_flags_posn
_atom_site_refinement_flags_adp
_atom_site_refinement_flags_occupancy
_atom_site_disorder_assembly
_atom_site_disorder_group
Sn1 Sn 0.10379(9) 0.88980(9) 0.10649(7) 0.02527(16) Uani 0.72 1 d D U P A 1
Sn2 Sn 0.1382(3) 0.8909(3) 0.0879(2) 0.0338(6) Uani 0.24 1 d D U P A 2
C1 C 0.0489(4) 1.0198(3) 0.0520(3) 0.0360(9) Uani 1 1 d . . . . .
H1A H 0.0143 1.0726 0.1076 0.043 Uiso 1 1 calc R U . A 1
H1B H 0.1237 1.0561 0.0409 0.043 Uiso 1 1 calc R U . A 1
C2 C 0.1650(6) 0.7810(4) -0.0270(4) 0.0427(14) Uani 0.74 1 d D . P A 1
H2A H 0.2206 0.7343 -0.0005 0.051 Uiso 0.74 1 calc R U P A 1
H2B H 0.0907 0.7348 -0.0770 0.051 Uiso 0.74 1 calc R U P A 1
C3 C 0.2331(6) 0.8317(7) -0.0878(5) 0.0521(17) Uani 0.74 1 d D . P A 1
H3A H 0.1801 0.8795 -0.1133 0.078 Uiso 0.74 1 calc R U P A 1
H3B H 0.2530 0.7760 -0.1492 0.078 Uiso 0.74 1 calc R U P A 1
H3C H 0.3110 0.8727 -0.0410 0.078 Uiso 0.74 1 calc R U P A 1
C2B C 0.2698(16) 0.8754(14) -0.0144(14) 0.052(4) Uiso 0.26 1 d D . P A 2
H2B1 H 0.2636 0.9330 -0.0457 0.063 Uiso 0.26 1 calc R U P A 2
H2B2 H 0.3558 0.8840 0.0285 0.063 Uiso 0.26 1 calc R U P A 2
C3B C 0.247(3) 0.7699(18) -0.102(2) 0.094(10) Uiso 0.26 1 d D . P A 2
H3B1 H 0.2636 0.7131 -0.0720 0.142 Uiso 0.26 1 calc R U P A 2
H3B2 H 0.3034 0.7688 -0.1515 0.142 Uiso 0.26 1 calc R U P A 2
H3B3 H 0.1599 0.7585 -0.1412 0.142 Uiso 0.26 1 calc R U P A 2
C4 C -0.074(2) 0.819(2) 0.121(2) 0.035(3) Uani 0.37 1 d D U P A 1
H4 H -0.0951 0.8383 0.1890 0.042 Uiso 0.37 1 calc R U P A 1
C5 C -0.154(2) 0.7498(17) 0.0351(17) 0.044(4) Uani 0.37 1 d D U P A 1
H5A H -0.1338 0.7302 -0.0337 0.053 Uiso 0.37 1 calc R U P A 1
H5B H -0.2305 0.7205 0.0438 0.053 Uiso 0.37 1 calc R U P A 1
C4B C -0.0186(19) 0.7656(19) 0.042(2) 0.019(4) Uiso 0.13 1 d D U P A 2
H4B H -0.0150 0.6979 -0.0097 0.023 Uiso 0.13 1 calc R U P A 2
C5B C -0.121(2) 0.784(2) 0.087(3) 0.021(6) Uiso 0.13 1 d D U P A 2
H5B1 H -0.1252 0.8514 0.1386 0.026 Uiso 0.13 1 calc R U P A 2
H5B2 H -0.1888 0.7291 0.0666 0.026 Uiso 0.13 1 calc R U P A 2
Sn3 Sn 0.10379(9) 0.88980(9) 0.10649(7) 0.02527(16) Uani 0.02 1 d . . P A 3
C4C C -0.0962(19) 0.827(2) 0.1215(18) 0.035(3) Uani 0.37 1 d D U P A 3
H4C1 H -0.0891 0.7940 0.1782 0.042 Uiso 0.37 1 calc R U P A 3
H4C2 H -0.1514 0.8846 0.1365 0.042 Uiso 0.37 1 calc R U P A 3
C5C C -0.142(2) 0.7459(17) 0.0145(14) 0.046(4) Uani 0.37 1 d D U P A 3
H5C H -0.0848 0.7497 -0.0323 0.055 Uiso 0.37 1 calc R U P A 3
H5D H -0.2260 0.7598 -0.0157 0.055 Uiso 0.37 1 calc R U P A 3
H5E H -0.1470 0.6745 0.0204 0.055 Uiso 0.37 1 calc DR U P A 3
Sn4 Sn 0.1382(3) 0.8909(3) 0.0879(2) 0.0338(6) Uani 0.02 1 d . . P A 4
C4D C 0.009(2) 0.7504(19) 0.0160(19) 0.019(4) Uiso 0.13 1 d D U P A 4
H4D1 H -0.0297 0.7372 -0.0598 0.023 Uiso 0.13 1 calc R U P A 4
H4D2 H 0.0425 0.6856 0.0259 0.023 Uiso 0.13 1 calc R U P A 4
C5D C -0.070(4) 0.8027(12) 0.093(3) 0.028(7) Uiso 0.13 1 d D U P A 4
H5D1 H -0.0337 0.8767 0.1327 0.033 Uiso 0.13 1 calc DR U P A 4
H5D2 H -0.0728 0.7638 0.1426 0.033 Uiso 0.13 1 calc DR U P A 4
H5D3 H -0.1548 0.8020 0.0534 0.033 Uiso 0.13 1 calc DR U P A 4
C6 C 0.2260(3) 0.9205(3) 0.2619(3) 0.0242(7) Uani 1 1 d . . . . .
C7 C 0.2843(3) 0.8381(3) 0.2909(3) 0.0250(7) Uani 1 1 d . . . . .
C8 C 0.3445(3) 0.8571(3) 0.3971(3) 0.0268(7) Uani 1 1 d . . . . .
H8 H 0.3817 0.8009 0.4161 0.032 Uiso 1 1 calc R U . . .
C9 C 0.3507(3) 0.9562(3) 0.4746(3) 0.0284(8) Uani 1 1 d . . . . .
H9 H 0.3903 0.9677 0.5467 0.034 Uiso 1 1 calc R U . . .
C10 C 0.2988(3) 1.0385(3) 0.4465(3) 0.0282(8) Uani 1 1 d . . . . .
H10 H 0.3055 1.1073 0.4994 0.034 Uiso 1 1 calc R U . . .
C11 C 0.2368(3) 1.0224(3) 0.3417(3) 0.0249(7) Uani 1 1 d . . . . .
C12 C 0.2903(4) 0.7314(3) 0.2085(3) 0.0292(8) Uani 1 1 d . . . . .
C13 C 0.1959(4) 0.6465(3) 0.1830(3) 0.0366(9) Uani 1 1 d . . . . .
C14 C 0.2018(5) 0.5520(4) 0.0990(4) 0.0517(12) Uani 1 1 d . . . . .
H14 H 0.1374 0.4945 0.0785 0.062 Uiso 1 1 calc R U . . .
C15 C 0.2993(5) 0.5415(4) 0.0461(4) 0.0574(13) Uani 1 1 d . . . . .
H15 H 0.2999 0.4780 -0.0123 0.069 Uiso 1 1 calc R U . . .
C16 C 0.3954(5) 0.6212(4) 0.0763(3) 0.0485(11) Uani 1 1 d . . . . .
H16 H 0.4641 0.6109 0.0410 0.058 Uiso 1 1 calc R U . . .
C17 C 0.3944(4) 0.7180(3) 0.1585(3) 0.0394(10) Uani 1 1 d . . . . .
C18 C 0.0967(4) 0.6540(3) 0.2510(3) 0.0392(10) Uani 1 1 d . . . . .
H18 H 0.0798 0.7304 0.2786 0.047 Uiso 1 1 calc R U . . .
C19 C -0.0284(4) 0.5861(4) 0.1920(4) 0.0542(13) Uani 1 1 d . . . . .
H19A H -0.0158 0.5102 0.1721 0.081 Uiso 1 1 calc R U . . .
H19B H -0.0603 0.6030 0.1274 0.081 Uiso 1 1 calc DR U . . .
H19C H -0.0891 0.6017 0.2389 0.081 Uiso 1 1 calc R U . . .
C20 C 0.1490(4) 0.6200(3) 0.3484(3) 0.0426(10) Uani 1 1 d . . . . .
H20A H 0.0847 0.6226 0.3910 0.064 Uiso 1 1 calc R U . . .
H20B H 0.2230 0.6690 0.3927 0.064 Uiso 1 1 calc R U . . .
H20C H 0.1725 0.5471 0.3232 0.064 Uiso 1 1 calc R U . . .
C21 C 0.5073(4) 0.8015(4) 0.1937(3) 0.0461(11) Uani 1 1 d D . . . .
H21 H 0.4856 0.8634 0.2510 0.055 Uiso 1 1 calc R U . B 1
C22 C 0.5379(7) 0.8469(7) 0.1110(6) 0.063(2) Uani 0.74 1 d D U P C 1
H22A H 0.5488 0.7885 0.0477 0.095 Uiso 0.74 1 calc R U P C 1
H22B H 0.6155 0.8956 0.1411 0.095 Uiso 0.74 1 calc R U P C 1
H22C H 0.4691 0.8860 0.0906 0.095 Uiso 0.74 1 calc R U P C 1
C23 C 0.6246(10) 0.7675(14) 0.2467(11) 0.054(3) Uani 0.74 1 d D . P C 1
H23A H 0.6049 0.7392 0.3010 0.080 Uiso 0.74 1 calc R U P C 1
H23B H 0.6883 0.8292 0.2806 0.080 Uiso 0.74 1 calc R U P C 1
H23C H 0.6565 0.7120 0.1927 0.080 Uiso 0.74 1 calc R U P C 1
C22B C 0.550(2) 0.7847(18) 0.0888(11) 0.062(4) Uani 0.26 1 d D U P C 2
H22D H 0.5944 0.7209 0.0718 0.094 Uiso 0.26 1 calc R U P C 2
H22E H 0.6053 0.8472 0.0956 0.094 Uiso 0.26 1 calc R U P C 2
H22F H 0.4760 0.7751 0.0315 0.094 Uiso 0.26 1 calc R U P C 2
C23B C 0.601(3) 0.763(4) 0.266(2) 0.067(12) Uani 0.26 1 d D . P C 2
H23D H 0.5743 0.7744 0.3339 0.100 Uiso 0.26 1 calc R U P C 2
H23E H 0.6836 0.8024 0.2795 0.100 Uiso 0.26 1 calc R U P C 2
H23F H 0.6061 0.6863 0.2314 0.100 Uiso 0.26 1 calc R U P C 2
C24 C 0.1896(3) 1.1179(3) 0.3171(3) 0.0252(7) Uani 1 1 d . . . . .
C25 C 0.2679(4) 1.1772(3) 0.2782(3) 0.0297(8) Uani 1 1 d . . . . .
C26 C 0.2250(4) 1.2691(3) 0.2609(3) 0.0347(9) Uani 1 1 d . . . . .
H26 H 0.2759 1.3104 0.2351 0.042 Uiso 1 1 calc R U . . .
C27 C 0.1098(4) 1.3005(3) 0.2806(3) 0.0372(9) Uani 1 1 d . . . . .
H27 H 0.0824 1.3631 0.2685 0.045 Uiso 1 1 calc R U . . .
C28 C 0.0347(4) 1.2417(3) 0.3179(3) 0.0349(9) Uani 1 1 d . . . . .
H28 H -0.0445 1.2636 0.3304 0.042 Uiso 1 1 calc R U . . .
C29 C 0.0735(4) 1.1501(3) 0.3374(3) 0.0288(8) Uani 1 1 d . . . . .
C30 C 0.3963(4) 1.1463(3) 0.2597(3) 0.0367(9) Uani 1 1 d . . . . .
H30 H 0.4016 1.0719 0.2607 0.044 Uiso 1 1 calc R U . . .
C31 C 0.4200(4) 1.1474(4) 0.1510(3) 0.0499(11) Uani 1 1 d . . . . .
H31A H 0.3531 1.1014 0.0933 0.075 Uiso 1 1 calc R U . . .
H31B H 0.5010 1.1210 0.1407 0.075 Uiso 1 1 calc R U . . .
H31C H 0.4212 1.2206 0.1498 0.075 Uiso 1 1 calc R U . . .
C32 C 0.4997(4) 1.2198(4) 0.3500(3) 0.0459(11) Uani 1 1 d . . . . .
H32A H 0.4999 1.2927 0.3480 0.069 Uiso 1 1 calc R U . . .
H32B H 0.5812 1.1942 0.3408 0.069 Uiso 1 1 calc R U . . .
H32C H 0.4840 1.2197 0.4191 0.069 Uiso 1 1 calc R U . . .
C33 C -0.0105(4) 1.0886(3) 0.3817(3) 0.0343(9) Uani 1 1 d . . . . .
H33 H 0.0176 1.0156 0.3681 0.041 Uiso 1 1 calc R U . . .
C34 C -0.1497(4) 1.0745(5) 0.3290(4) 0.0587(14) Uani 1 1 d . . . . .
H34A H -0.1824 1.1443 0.3476 0.088 Uiso 1 1 calc R U . . .
H34B H -0.1961 1.0269 0.3546 0.088 Uiso 1 1 calc R U . . .
H34C H -0.1597 1.0435 0.2512 0.088 Uiso 1 1 calc R U . . .
C35 C 0.0060(5) 1.1423(4) 0.5038(3) 0.0518(12) Uani 1 1 d . . . . .
H35A H 0.0936 1.1438 0.5382 0.078 Uiso 1 1 calc R U . . .
H35B H -0.0485 1.1017 0.5308 0.078 Uiso 1 1 calc R U . . .
H35C H -0.0168 1.2155 0.5199 0.078 Uiso 1 1 calc R U . . .
C41 C 0.2839(3) 0.4949(3) 0.6275(2) 0.0357(12) Uani 0.74 1 d DG . P D 1
C42 C 0.3652(4) 0.4450(3) 0.56338(19) 0.0441(16) Uani 0.74 1 d DG . P D 1
H42 H 0.3358 0.4123 0.4883 0.053 Uiso 0.74 1 calc R U P D 1
C43 C 0.4896(4) 0.4429(3) 0.6090(3) 0.0441(14) Uani 0.74 1 d G . P D 1
H43 H 0.5452 0.4088 0.5652 0.053 Uiso 0.74 1 calc R U P D 1
C44 C 0.5327(3) 0.4908(3) 0.7188(3) 0.0408(13) Uani 0.74 1 d G . P D 1
H44 H 0.6177 0.4894 0.7500 0.049 Uiso 0.74 1 calc R U P D 1
C45 C 0.4513(3) 0.5407(3) 0.7830(2) 0.0429(14) Uani 0.74 1 d G . P D 1
H45 H 0.4807 0.5735 0.8580 0.052 Uiso 0.74 1 calc R U P D 1
C46 C 0.3269(3) 0.5428(3) 0.7373(2) 0.0404(13) Uani 0.74 1 d DG . P D 1
H46 H 0.2713 0.5770 0.7811 0.048 Uiso 0.74 1 calc R U P D 1
C47 C 0.1485(6) 0.4978(6) 0.5770(5) 0.0549(17) Uani 0.74 1 d D . P D 1
H47A H 0.1448 0.5489 0.5386 0.082 Uiso 0.74 1 calc R U P D 1
H47B H 0.0994 0.5198 0.6330 0.082 Uiso 0.74 1 calc R U P D 1
H47C H 0.1139 0.4265 0.5267 0.082 Uiso 0.74 1 calc R U P D 1
C51 C 0.4214(12) 0.4787(13) 0.6519(10) 0.071(6) Uiso 0.26 1 d DG . P E 2
C52 C 0.3247(14) 0.4488(14) 0.5619(9) 0.073(9) Uiso 0.26 1 d DG . P E 2
H52 H 0.3389 0.4050 0.4947 0.088 Uiso 0.26 1 calc R U P E 2
C53 C 0.2071(13) 0.4831(15) 0.5704(12) 0.068(7) Uiso 0.26 1 d G . P E 2
H53 H 0.1410 0.4627 0.5089 0.082 Uiso 0.26 1 calc R U P E 2
C54 C 0.1862(13) 0.5472(15) 0.6688(15) 0.099(9) Uiso 0.26 1 d G . P E 2
H54 H 0.1058 0.5705 0.6745 0.119 Uiso 0.26 1 calc R U P E 2
C55 C 0.2829(15) 0.5770(14) 0.7587(11) 0.097(10) Uiso 0.26 1 d G . P E 2
H55 H 0.2686 0.6208 0.8260 0.117 Uiso 0.26 1 calc R U P E 2
C56 C 0.4005(13) 0.5428(12) 0.7503(9) 0.042(5) Uiso 0.26 1 d DG . P E 2
H56 H 0.4666 0.5632 0.8118 0.050 Uiso 0.26 1 calc R U P E 2
C57 C 0.5507(15) 0.451(2) 0.6408(17) 0.082(8) Uiso 0.26 1 d D . P E 2
H57A H 0.5472 0.3971 0.5704 0.123 Uiso 0.26 1 calc R U P E 2
H57B H 0.5862 0.4228 0.6969 0.123 Uiso 0.26 1 calc R U P E 2
H57C H 0.6035 0.5154 0.6478 0.123 Uiso 0.26 1 calc R U P E 2

loop_
_atom_site_aniso_label
_atom_site_aniso_U_11
_atom_site_aniso_U_22
_atom_site_aniso_U_33
_atom_site_aniso_U_23
_atom_site_aniso_U_13
_atom_site_aniso_U_12
Sn1 0.0344(4) 0.0272(2) 0.0134(3) 0.0093(2) -0.0014(2) 0.0023(3)
Sn2 0.0453(15) 0.0399(8) 0.0161(9) 0.0108(6) 0.0018(7) 0.0127(10)
C1 0.048(2) 0.0291(19) 0.0264(19) 0.0118(16) -0.0089(17) 0.0031(17)
C2 0.060(4) 0.043(3) 0.024(3) 0.011(2) 0.005(2) 0.015(3)
C3 0.047(4) 0.077(5) 0.031(3) 0.018(3) 0.005(3) 0.008(4)
C4 0.040(4) 0.037(4) 0.029(3) 0.014(3) 0.003(3) 0.011(3)
C5 0.052(5) 0.058(5) 0.038(7) 0.034(5) 0.014(5) 0.008(4)
Sn3 0.0344(4) 0.0272(2) 0.0134(3) 0.0093(2) -0.0014(2) 0.0023(3)
C4C 0.039(4) 0.037(4) 0.030(3) 0.013(3) 0.003(3) 0.013(3)
C5C 0.052(5) 0.060(5) 0.038(7) 0.033(5) 0.014(5) 0.001(4)
Sn4 0.0453(15) 0.0399(8) 0.0161(9) 0.0108(6) 0.0018(7) 0.0127(10)
C6 0.0241(18) 0.0287(17) 0.0211(16) 0.0120(14) 0.0017(13) -0.0002(14)
C7 0.0268(18) 0.0288(18) 0.0219(16) 0.0130(14) 0.0037(14) 0.0014(14)
C8 0.0272(19) 0.0358(19) 0.0209(16) 0.0154(14) 0.0028(14) 0.0044(15)
C9 0.0272(19) 0.041(2) 0.0174(15) 0.0121(15) 0.0023(13) -0.0007(16)
C10 0.031(2) 0.0300(18) 0.0201(16) 0.0062(14) 0.0022(14) -0.0023(15)
C11 0.0243(18) 0.0283(18) 0.0234(16) 0.0117(14) 0.0035(13) 0.0006(14)
C12 0.036(2) 0.0309(19) 0.0215(16) 0.0129(14) -0.0001(15) 0.0086(16)
C13 0.039(2) 0.034(2) 0.033(2) 0.0119(16) -0.0048(17) 0.0052(17)
C14 0.049(3) 0.040(2) 0.048(3) 0.001(2) -0.007(2) -0.002(2)
C15 0.063(3) 0.055(3) 0.039(2) -0.002(2) 0.003(2) 0.019(3)
C16 0.053(3) 0.058(3) 0.032(2) 0.011(2) 0.008(2) 0.018(2)
C17 0.048(3) 0.047(2) 0.0286(19) 0.0174(18) 0.0089(18) 0.018(2)
C18 0.038(2) 0.034(2) 0.045(2) 0.0187(18) -0.0020(18) -0.0019(17)
C19 0.049(3) 0.047(3) 0.062(3) 0.028(2) -0.012(2) -0.011(2)
C20 0.046(3) 0.038(2) 0.044(2) 0.0181(19) 0.0016(19) 0.0012(19)
C21 0.053(3) 0.046(2) 0.049(3) 0.020(2) 0.029(2) 0.014(2)
C22 0.051(4) 0.087(6) 0.073(5) 0.064(5) 0.002(3) -0.007(5)
C23 0.052(5) 0.071(7) 0.041(5) 0.034(5) -0.006(4) -0.018(5)
C22B 0.053(6) 0.084(9) 0.072(6) 0.064(7) -0.001(5) -0.001(7)
C23B 0.09(2) 0.080(19) 0.027(13) 0.032(13) -0.021(12) -0.058(17)
C24 0.0312(19) 0.0244(17) 0.0179(15) 0.0071(13) 0.0010(13) -0.0005(14)
C25 0.033(2) 0.0298(19) 0.0229(17) 0.0086(14) 0.0004(15) -0.0045(15)
C26 0.042(2) 0.0292(19) 0.0319(19) 0.0125(16) 0.0028(17) -0.0054(17)
C27 0.051(3) 0.0247(18) 0.032(2) 0.0091(16) -0.0011(18) 0.0023(17)
C28 0.041(2) 0.033(2) 0.0294(19) 0.0106(16) 0.0028(16) 0.0065(17)
C29 0.034(2) 0.0288(18) 0.0224(17) 0.0086(14) 0.0032(14) 0.0028(15)
C30 0.043(2) 0.035(2) 0.035(2) 0.0152(17) 0.0107(17) -0.0022(18)
C31 0.044(3) 0.066(3) 0.036(2) 0.011(2) 0.0125(19) -0.006(2)
C32 0.038(2) 0.064(3) 0.040(2) 0.028(2) 0.0009(19) 0.002(2)
C33 0.034(2) 0.040(2) 0.036(2) 0.0173(17) 0.0136(17) 0.0111(17)
C34 0.038(3) 0.085(4) 0.069(3) 0.047(3) 0.010(2) 0.002(2)
C35 0.068(3) 0.058(3) 0.039(2) 0.021(2) 0.025(2) 0.015(2)
C41 0.034(3) 0.040(3) 0.038(3) 0.018(2) 0.010(2) 0.006(2)
C42 0.054(4) 0.053(4) 0.027(3) 0.014(3) 0.008(3) 0.008(3)
C43 0.057(4) 0.049(4) 0.033(3) 0.019(3) 0.013(3) 0.013(3)
C44 0.044(3) 0.044(3) 0.040(3) 0.024(3) 0.005(3) 0.006(3)
C45 0.055(4) 0.041(3) 0.031(3) 0.015(2) 0.001(3) 0.003(3)
C46 0.049(4) 0.040(3) 0.039(3) 0.018(3) 0.015(3) 0.005(3)
C47 0.043(4) 0.076(5) 0.059(4) 0.037(4) 0.015(3) 0.016(4)

loop_
_atom_type_symbol
_atom_type_description
_atom_type_scat_dispersion_real
_atom_type_scat_dispersion_imag
_atom_type_scat_source
C C 0.0033 0.0016 'International Tables Vol C Tables 4.2.6.8 and 6.1.1.4'
H H 0.0000 0.0000 'International Tables Vol C Tables 4.2.6.8 and 6.1.1.4'
Sn Sn -0.6537 1.4246 'International Tables Vol C Tables 4.2.6.8 and 6.1.1.4'

loop_
_geom_angle_atom_site_label_1
_geom_angle_atom_site_label_2
_geom_angle_atom_site_label_3
_geom_angle
_geom_angle_site_symmetry_1
C2 Sn1 C1 103.70(18) .
C2 Sn1 C6 115.43(18) .
C1 Sn1 C6 120.83(14) .
C2 Sn1 C4 108.5(7) .
C1 Sn1 C4 103.1(8) .
C6 Sn1 C4 104.2(7) .
C2B Sn2 C1 97.0(5) .
C2B Sn2 C4B 118.5(8) .
C1 Sn2 C4B 102.5(7) .
C2B Sn2 C6 114.5(6) .
C1 Sn2 C6 116.8(2) .
C4B Sn2 C6 107.0(7) .
C1 C1 Sn4 112.1(3) 2_575
C1 C1 Sn2 112.1(3) 2_575
C1 C1 Sn1 111.3(3) 2_575
C1 C1 Sn3 111.3(3) 2_575
C1 C1 H1A 109.4 2_575
Sn1 C1 H1A 109.4 .
C1 C1 H1B 109.4 2_575
Sn1 C1 H1B 109.4 .
H1A C1 H1B 108.0 .
C3 C2 Sn1 115.5(4) .
C3 C2 H2A 108.4 .
Sn1 C2 H2A 108.4 .
C3 C2 H2B 108.4 .
Sn1 C2 H2B 108.4 .
H2A C2 H2B 107.5 .
C2 C3 H3A 109.5 .
C2 C3 H3B 109.5 .
H3A C3 H3B 109.5 .
C2 C3 H3C 109.5 .
H3A C3 H3C 109.5 .
H3B C3 H3C 109.5 .
C3B C2B Sn2 112.0(16) .
C3B C2B H2B1 109.2 .
Sn2 C2B H2B1 109.2 .
C3B C2B H2B2 109.2 .
Sn2 C2B H2B2 109.2 .
H2B1 C2B H2B2 107.9 .
C2B C3B H3B1 109.5 .
C2B C3B H3B2 109.5 .
H3B1 C3B H3B2 109.5 .
C2B C3B H3B3 109.5 .
H3B1 C3B H3B3 109.5 .
H3B2 C3B H3B3 109.5 .
C5 C4 Sn1 121.9(17) .
C5 C4 H4 119.0 .
Sn1 C4 H4 119.0 .
C4 C5 H5A 120.0 .
C4 C5 H5B 120.0 .
H5A C5 H5B 120.0 .
C5B C4B Sn2 120.5(17) .
C5B C4B H4B 119.7 .
Sn2 C4B H4B 119.7 .
C4B C5B H5B1 120.0 .
C4B C5B H5B2 120.0 .
H5B1 C5B H5B2 120.0 .
C1 Sn3 C6 120.83(14) .
C1 Sn3 C4C 98.5(7) .
C6 Sn3 C4C 105.8(6) .
C5C C4C Sn3 101.8(15) .
C5C C4C H4C1 111.4 .
Sn3 C4C H4C1 111.4 .
C5C C4C H4C2 111.4 .
Sn3 C4C H4C2 111.4 .
H4C1 C4C H4C2 109.3 .
C4C C5C H5C 109.5 .
C4C C5C H5D 109.5 .
H5C C5C H5D 109.5 .
C4C C5C H5E 109.5 .
H5C C5C H5E 109.5 .
H5D C5C H5E 109.5 .
C4D Sn4 C1 107.7(7) .
C4D Sn4 C6 113.7(7) .
C1 Sn4 C6 116.8(2) .
C4D Sn4 C5D 35.8(6) .
C1 Sn4 C5D 91.5(5) .
C6 Sn4 C5D 95.4(9) .
C5D C4D Sn4 87.2(17) .
C5D C4D H4D1 114.1 .
Sn4 C4D H4D1 114.1 .
C5D C4D H4D2 114.1 .
Sn4 C4D H4D2 114.1 .
H4D1 C4D H4D2 111.3 .
C4D C5D Sn4 57.0(14) .
C4D C5D H5D1 109.5 .
Sn4 C5D H5D1 52.9 .
C4D C5D H5D2 109.5 .
Sn4 C5D H5D2 119.7 .
H5D1 C5D H5D2 109.5 .
C4D C5D H5D3 109.5 .
Sn4 C5D H5D3 130.8 .
H5D1 C5D H5D3 109.5 .
H5D2 C5D H5D3 109.5 .
C11 C6 C7 118.0(3) .
C11 C6 Sn1 119.5(2) .
C7 C6 Sn1 122.0(2) .
C11 C6 Sn3 119.5(2) .
C7 C6 Sn3 122.0(2) .
C11 C6 Sn4 122.1(2) .
C7 C6 Sn4 119.5(3) .
C11 C6 Sn2 122.1(2) .
C7 C6 Sn2 119.5(3) .
C8 C7 C6 120.1(3) .
C8 C7 C12 118.4(3) .
C6 C7 C12 121.4(3) .
C9 C8 C7 121.0(3) .
C9 C8 H8 119.5 .
C7 C8 H8 119.5 .
C8 C9 C10 119.5(3) .
C8 C9 H9 120.3 .
C10 C9 H9 120.3 .
C9 C10 C11 121.2(3) .
C9 C10 H10 119.4 .
C11 C10 H10 119.4 .
C10 C11 C6 120.1(3) .
C10 C11 C24 117.5(3) .
C6 C11 C24 122.3(3) .
C13 C12 C17 120.7(4) .
C13 C12 C7 121.0(3) .
C17 C12 C7 118.3(3) .
C14 C13 C12 118.0(4) .
C14 C13 C18 121.2(4) .
C12 C13 C18 120.6(3) .
C15 C14 C13 120.9(4) .
C15 C14 H14 119.5 .
C13 C14 H14 119.5 .
C16 C15 C14 120.8(4) .
C16 C15 H15 119.6 .
C14 C15 H15 119.6 .
C15 C16 C17 121.0(5) .
C15 C16 H16 119.5 .
C17 C16 H16 119.5 .
C16 C17 C12 118.2(4) .
C16 C17 C21 119.0(4) .
C12 C17 C21 122.8(4) .
C13 C18 C19 115.0(4) .
C13 C18 C20 109.3(3) .
C19 C18 C20 108.2(3) .
C13 C18 H18 108.0 .
C19 C18 H18 108.0 .
C20 C18 H18 108.0 .
C18 C19 H19A 109.5 .
C18 C19 H19B 109.5 .
H19A C19 H19B 109.5 .
C18 C19 H19C 109.5 .
H19A C19 H19C 109.5 .
H19B C19 H19C 109.5 .
C18 C20 H20A 109.5 .
C18 C20 H20B 109.5 .
H20A C20 H20B 109.5 .
C18 C20 H20C 109.5 .
H20A C20 H20C 109.5 .
H20B C20 H20C 109.5 .
C23 C21 C22 109.6(6) .
C23B C21 C17 103.8(18) .
C23 C21 C17 113.5(7) .
C22 C21 C17 116.9(5) .
C23B C21 C22B 109.5(10) .
C17 C21 C22B 101.5(10) .
C23 C21 H21 105.3 .
C22 C21 H21 105.3 .
C17 C21 H21 105.3 .
C21 C22 H22A 109.5 .
C21 C22 H22B 109.5 .
H22A C22 H22B 109.5 .
C21 C22 H22C 109.5 .
H22A C22 H22C 109.5 .
H22B C22 H22C 109.5 .
C21 C23 H23A 109.5 .
C21 C23 H23B 109.5 .
H23A C23 H23B 109.5 .
C21 C23 H23C 109.5 .
H23A C23 H23C 109.5 .
H23B C23 H23C 109.5 .
C21 C22B H22D 109.5 .
C21 C22B H22E 109.5 .
H22D C22B H22E 109.5 .
C21 C22B H22F 109.5 .
H22D C22B H22F 109.5 .
H22E C22B H22F 109.5 .
C21 C23B H23D 109.5 .
C21 C23B H23E 109.5 .
H23D C23B H23E 109.5 .
C21 C23B H23F 109.5 .
H23D C23B H23F 109.5 .
H23E C23B H23F 109.5 .
C29 C24 C25 121.0(3) .
C29 C24 C11 120.3(3) .
C25 C24 C11 118.6(3) .
C26 C25 C24 117.8(4) .
C26 C25 C30 120.2(3) .
C24 C25 C30 122.0(3) .
C27 C26 C25 121.0(4) .
C27 C26 H26 119.5 .
C25 C26 H26 119.5 .
C28 C27 C26 120.4(4) .
C28 C27 H27 119.8 .
C26 C27 H27 119.8 .
C27 C28 C29 120.9(4) .
C27 C28 H28 119.6 .
C29 C28 H28 119.6 .
C28 C29 C24 118.9(3) .
C28 C29 C33 119.5(3) .
C24 C29 C33 121.6(3) .
C25 C30 C32 110.6(3) .
C25 C30 C31 113.1(3) .
C32 C30 C31 109.5(3) .
C25 C30 H30 107.8 .
C32 C30 H30 107.8 .
C31 C30 H30 107.8 .
C30 C31 H31A 109.5 .
C30 C31 H31B 109.5 .
H31A C31 H31B 109.5 .
C30 C31 H31C 109.5 .
H31A C31 H31C 109.5 .
H31B C31 H31C 109.5 .
C30 C32 H32A 109.5 .
C30 C32 H32B 109.5 .
H32A C32 H32B 109.5 .
C30 C32 H32C 109.5 .
H32A C32 H32C 109.5 .
H32B C32 H32C 109.5 .
C29 C33 C34 114.0(3) .
C29 C33 C35 110.6(3) .
C34 C33 C35 109.5(4) .
C29 C33 H33 107.5 .
C34 C33 H33 107.5 .
C35 C33 H33 107.5 .
C33 C34 H34A 109.5 .
C33 C34 H34B 109.5 .
H34A C34 H34B 109.5 .
C33 C34 H34C 109.5 .
H34A C34 H34C 109.5 .
H34B C34 H34C 109.5 .
C33 C35 H35A 109.5 .
C33 C35 H35B 109.5 .
H35A C35 H35B 109.5 .
C33 C35 H35C 109.5 .
H35A C35 H35C 109.5 .
H35B C35 H35C 109.5 .
C42 C41 C46 120.0 .
C42 C41 C47 119.7(3) .
C46 C41 C47 120.3(3) .
C43 C42 C41 120.0 .
C43 C42 H42 120.0 .
C41 C42 H42 120.0 .
C42 C43 C44 120.0 .
C42 C43 H43 120.0 .
C44 C43 H43 120.0 .
C45 C44 C43 120.0 .
C45 C44 H44 120.0 .
C43 C44 H44 120.0 .
C46 C45 C44 120.0 .
C46 C45 H45 120.0 .
C44 C45 H45 120.0 .
C45 C46 C41 120.0 .
C45 C46 H46 120.0 .
C41 C46 H46 120.0 .
C41 C47 H47A 109.5 .
C41 C47 H47B 109.5 .
H47A C47 H47B 109.5 .
C41 C47 H47C 109.5 .
H47A C47 H47C 109.5 .
H47B C47 H47C 109.5 .
C52 C51 C56 120.0 .
C52 C51 C57 119.9(4) .
C56 C51 C57 119.8(4) .
C51 C52 C53 120.0 .
C51 C52 H52 120.0 .
C53 C52 H52 120.0 .
C54 C53 C52 120.0 .
C54 C53 H53 120.0 .
C52 C53 H53 120.0 .
C53 C54 C55 120.0 .
C53 C54 H54 120.0 .
C55 C54 H54 120.0 .
C56 C55 C54 120.0 .
C56 C55 H55 120.0 .
C54 C55 H55 120.0 .
C55 C56 C51 120.0 .
C55 C56 H56 120.0 .
C51 C56 H56 120.0 .
C51 C57 H57A 109.5 .
C51 C57 H57B 109.5 .
H57A C57 H57B 109.5 .
C51 C57 H57C 109.5 .
H57A C57 H57C 109.5 .
H57B C57 H57C 109.5 .

loop_
_geom_bond_atom_site_label_1
_geom_bond_atom_site_label_2
_geom_bond_distance
_geom_bond_site_symmetry_2
Sn1 C2 2.146(5) .
Sn1 C1 2.159(4) .
Sn1 C6 2.175(3) .
Sn1 C4 2.18(2) .
Sn2 C2B 2.139(10) .
Sn2 C1 2.155(5) .
Sn2 C4B 2.191(19) .
Sn2 C6 2.269(4) .
C1 C1 1.523(7) 2_575
C1 Sn4 2.155(5) .
C1 Sn3 2.159(4) .
C1 H1A 0.9900 .
C1 H1B 0.9900 .
C2 C3 1.494(8) .
C2 H2A 0.9900 .
C2 H2B 0.9900 .
C3 H3A 0.9800 .
C3 H3B 0.9800 .
C3 H3C 0.9800 .
C2B C3B 1.489(12) .
C2B H2B1 0.9900 .
C2B H2B2 0.9900 .
C3B H3B1 0.9800 .
C3B H3B2 0.9800 .
C3B H3B3 0.9800 .
C4 C5 1.352(10) .
C4 H4 0.9500 .
C5 H5A 0.9500 .
C5 H5B 0.9500 .
C4B C5B 1.361(10) .
C4B H4B 0.9500 .
C5B H5B1 0.9500 .
C5B H5B2 0.9500 .
Sn3 C6 2.175(3) .
Sn3 C4C 2.37(2) .
C4C C5C 1.474(16) .
C4C H4C1 0.9900 .
C4C H4C2 0.9900 .
C5C H5C 0.9800 .
C5C H5D 0.9800 .
C5C H5E 0.9800 .
Sn4 C4D 2.13(2) .
Sn4 C6 2.269(4) .
Sn4 C5D 2.53(4) .
C4D C5D 1.483(19) .
C4D H4D1 0.9900 .
C4D H4D2 0.9900 .
C5D H5D1 0.9800 .
C5D H5D2 0.9800 .
C5D H5D3 0.9800 .
C6 C11 1.414(5) .
C6 C7 1.419(5) .
C7 C8 1.402(4) .
C7 C12 1.503(5) .
C8 C9 1.380(5) .
C8 H8 0.9500 .
C9 C10 1.383(5) .
C9 H9 0.9500 .
C10 C11 1.397(4) .
C10 H10 0.9500 .
C11 C24 1.504(5) .
C12 C13 1.407(5) .
C12 C17 1.412(6) .
C13 C14 1.406(6) .
C13 C18 1.528(6) .
C14 C15 1.373(7) .
C14 H14 0.9500 .
C15 C16 1.364(7) .
C15 H15 0.9500 .
C16 C17 1.402(6) .
C16 H16 0.9500 .
C17 C21 1.519(6) .
C18 C19 1.531(6) .
C18 C20 1.550(5) .
C18 H18 1.0000 .
C19 H19A 0.9800 .
C19 H19B 0.9800 .
C19 H19C 0.9800 .
C20 H20A 0.9800 .
C20 H20B 0.9800 .
C20 H20C 0.9800 .
C21 C23B 1.508(9) .
C21 C23 1.510(7) .
C21 C22 1.513(6) .
C21 C22B 1.520(9) .
C21 H21 1.0000 .
C22 H22A 0.9800 .
C22 H22B 0.9800 .
C22 H22C 0.9800 .
C23 H23A 0.9800 .
C23 H23B 0.9800 .
C23 H23C 0.9800 .
C22B H22D 0.9800 .
C22B H22E 0.9800 .
C22B H22F 0.9800 .
C23B H23D 0.9800 .
C23B H23E 0.9800 .
C23B H23F 0.9800 .
C24 C29 1.399(5) .
C24 C25 1.417(5) .
C25 C26 1.403(5) .
C25 C30 1.517(6) .
C26 C27 1.385(6) .
C26 H26 0.9500 .
C27 C28 1.377(6) .
C27 H27 0.9500 .
C28 C29 1.396(5) .
C28 H28 0.9500 .
C29 C33 1.526(5) .
C30 C32 1.532(6) .
C30 C31 1.543(6) .
C30 H30 1.0000 .
C31 H31A 0.9800 .
C31 H31B 0.9800 .
C31 H31C 0.9800 .
C32 H32A 0.9800 .
C32 H32B 0.9800 .
C32 H32C 0.9800 .
C33 C34 1.531(6) .
C33 C35 1.541(6) .
C33 H33 1.0000 .
C34 H34A 0.9800 .
C34 H34B 0.9800 .
C34 H34C 0.9800 .
C35 H35A 0.9800 .
C35 H35B 0.9800 .
C35 H35C 0.9800 .
C41 C42 1.3900 .
C41 C46 1.3900 .
C41 C47 1.517(6) .
C42 C43 1.3900 .
C42 H42 0.9500 .
C43 C44 1.3900 .
C43 H43 0.9500 .
C44 C45 1.3900 .
C44 H44 0.9500 .
C45 C46 1.3900 .
C45 H45 0.9500 .
C46 H46 0.9500 .
C47 H47A 0.9800 .
C47 H47B 0.9800 .
C47 H47C 0.9800 .
C51 C52 1.3900 .
C51 C56 1.3900 .
C51 C57 1.493(10) .
C52 C53 1.3900 .
C52 H52 0.9500 .
C53 C54 1.3900 .
C53 H53 0.9500 .
C54 C55 1.3900 .
C54 H54 0.9500 .
C55 C56 1.3900 .
C55 H55 0.9500 .
C56 H56 0.9500 .
C57 H57A 0.9800 .
C57 H57B 0.9800 .
C57 H57C 0.9800 .

loop_
_geom_torsion_atom_site_label_1
_geom_torsion_atom_site_label_2
_geom_torsion_atom_site_label_3
_geom_torsion_atom_site_label_4
_geom_torsion
C11 C6 C7 C8 3.3(5)
Sn1 C6 C7 C8 -169.1(3)
Sn3 C6 C7 C8 -169.1(3)
Sn4 C6 C7 C8 176.7(3)
Sn2 C6 C7 C8 176.7(3)
C11 C6 C7 C12 -172.8(3)
Sn1 C6 C7 C12 14.7(5)
Sn3 C6 C7 C12 14.7(5)
Sn4 C6 C7 C12 0.5(5)
Sn2 C6 C7 C12 0.5(5)
C6 C7 C8 C9 -1.4(5)
C12 C7 C8 C9 174.9(3)
C7 C8 C9 C10 -1.3(5)
C8 C9 C10 C11 2.0(5)
C9 C10 C11 C6 0.0(5)
C9 C10 C11 C24 -176.7(3)
C7 C6 C11 C10 -2.6(5)
Sn1 C6 C11 C10 170.0(3)
Sn3 C6 C11 C10 170.0(3)
Sn4 C6 C11 C10 -175.8(3)
Sn2 C6 C11 C10 -175.8(3)
C7 C6 C11 C24 173.9(3)
Sn1 C6 C11 C24 -13.5(5)
Sn3 C6 C11 C24 -13.5(5)
Sn4 C6 C11 C24 0.7(5)
Sn2 C6 C11 C24 0.7(5)
C8 C7 C12 C13 92.4(4)
C6 C7 C12 C13 -91.3(4)
C8 C7 C12 C17 -86.6(4)
C6 C7 C12 C17 89.6(4)
C17 C12 C13 C14 -6.2(5)
C7 C12 C13 C14 174.7(3)
C17 C12 C13 C18 168.6(3)
C7 C12 C13 C18 -10.4(5)
C12 C13 C14 C15 2.3(6)
C18 C13 C14 C15 -172.5(4)
C13 C14 C15 C16 2.4(7)
C14 C15 C16 C17 -3.2(7)
C15 C16 C17 C12 -0.7(6)
C15 C16 C17 C21 176.3(4)
C13 C12 C17 C16 5.5(5)
C7 C12 C17 C16 -175.5(3)
C13 C12 C17 C21 -171.4(3)
C7 C12 C17 C21 7.7(5)
C14 C13 C18 C19 -31.6(5)
C12 C13 C18 C19 153.7(3)
C14 C13 C18 C20 90.3(4)
C12 C13 C18 C20 -84.4(4)
C16 C17 C21 C23B -79.7(14)
C12 C17 C21 C23B 97.0(14)
C16 C17 C21 C23 -66.6(7)
C12 C17 C21 C23 110.2(7)
C16 C17 C21 C22 62.5(6)
C12 C17 C21 C22 -120.8(5)
C16 C17 C21 C22B 33.9(9)
C12 C17 C21 C22B -149.3(9)
C10 C11 C24 C29 -84.1(4)
C6 C11 C24 C29 99.3(4)
C10 C11 C24 C25 92.8(4)
C6 C11 C24 C25 -83.8(4)
C29 C24 C25 C26 0.0(5)
C11 C24 C25 C26 -176.9(3)
C29 C24 C25 C30 177.6(3)
C11 C24 C25 C30 0.7(5)
C24 C25 C26 C27 -0.3(5)
C30 C25 C26 C27 -177.9(3)
C25 C26 C27 C28 -0.1(6)
C26 C27 C28 C29 0.6(6)
C27 C28 C29 C24 -0.9(5)
C27 C28 C29 C33 178.2(3)
C25 C24 C29 C28 0.5(5)
C11 C24 C29 C28 177.4(3)
C25 C24 C29 C33 -178.6(3)
C11 C24 C29 C33 -1.7(5)
C26 C25 C30 C32 74.5(4)
C24 C25 C30 C32 -103.1(4)
C26 C25 C30 C31 -48.8(5)
C24 C25 C30 C31 133.7(4)
C28 C29 C33 C34 43.0(5)
C24 C29 C33 C34 -137.9(4)
C28 C29 C33 C35 -80.9(4)
C24 C29 C33 C35 98.1(4)
C46 C41 C42 C43 0.0
C47 C41 C42 C43 179.4(4)
C41 C42 C43 C44 0.0
C42 C43 C44 C45 0.0
C43 C44 C45 C46 0.0
C44 C45 C46 C41 0.0
C42 C41 C46 C45 0.0
C47 C41 C46 C45 -179.4(4)
C56 C51 C52 C53 0.0
C57 C51 C52 C53 -173.9(19)
C51 C52 C53 C54 0.0
C52 C53 C54 C55 0.0
C53 C54 C55 C56 0.0
C54 C55 C56 C51 0.0
C52 C51 C56 C55 0.0
C57 C51 C56 C55 173.9(19)
